data_7018651
loop_
_publ_author_name
'D'Alessio, Daniel'
'Muzzioli, Sara'
'Skelton, Brian W.'
'Stagni, Stefano'
'Massi, Massimiliano'
'Ogden, Mark I.'

_publ_section_title
;
 Luminescent lanthanoid complexes of a tetrazole-functionalised
 calix[4]arene.
;
_journal_issue 16
_journal_name_full 'Dalton transactions (Cambridge, England : 2003)'
_journal_page_first 4736
_journal_page_last 4739
_journal_paper_doi 10.1039/c2dt12246d
_journal_volume 41
_journal_year 2012
_chemical_formula_moiety 'C48 H60 N8 O4, 2( C2 H3 N)'
_chemical_formula_sum 'C52 H66 N10 O4'
_chemical_formula_weight 895.15
_chemical_name_systematic
;
?
;
_space_group_IT_number 15
_symmetry_cell_setting monoclinic
_symmetry_space_group_name_Hall '-C 2yc'
_symmetry_space_group_name_H-M 'C 1 2/c 1'
_atom_sites_solution_hydrogens geom
_atom_sites_solution_primary direct
_atom_sites_solution_secondary difmap
_audit_creation_date 2012-02-14T14:34:48-00:00
_audit_creation_method 'WinGX routine CIF_UPDATE'
_cell_angle_alpha 90
_cell_angle_beta 110.96(2)
_cell_angle_gamma 90
_cell_formula_units_Z 8
_cell_length_a 23.526(5)
_cell_length_b 11.962(2)
_cell_length_c 37.255(6)
_cell_measurement_reflns_used 3798
_cell_measurement_temperature 100(2)
_cell_measurement_theta_max 27.8374
_cell_measurement_theta_min 2.7609
_cell_volume 9790(3)
_computing_cell_refinement
;
CrysAlisPro, Oxford Diffraction Ltd.,
Version 1.171.33.52 (release 06-11-2009 CrysAlis171 .NET)
(compiled Nov 6 2009,16:24:50)
;
_computing_data_collection
;
CrysAlisPro, Oxford Diffraction Ltd.,
Version 1.171.33.52 (release 06-11-2009 CrysAlis171 .NET)
(compiled Nov 6 2009,16:24:50)
;
_computing_data_reduction
;
CrysAlisPro, Oxford Diffraction Ltd.,
Version 1.171.33.52 (release 06-11-2009 CrysAlis171 .NET)
(compiled Nov 6 2009,16:24:50)
;
_computing_molecular_graphics 'OrtepII (Johnson, C. K. (1976)'
_computing_publication_material 'WinGX Farrugia, L. J. (1999)'
_computing_structure_refinement 'SHELXL-97 (Sheldrick, 2008)'
_diffrn_ambient_temperature 100(2)
_diffrn_detector_area_resol_mean 16.0009
_diffrn_measured_fraction_theta_full 0.998
_diffrn_measured_fraction_theta_max 0.998
_diffrn_measurement_device_type 'Oxford Diffraction Xcalibur diffractometer'
_diffrn_measurement_method '\w scans'
_diffrn_orient_matrix_UB_11 0.0171414
_diffrn_orient_matrix_UB_12 -0.0195043
_diffrn_orient_matrix_UB_13 -0.010923
_diffrn_orient_matrix_UB_21 -0.0224457
_diffrn_orient_matrix_UB_22 -0.0413871
_diffrn_orient_matrix_UB_23 -0.0084761
_diffrn_orient_matrix_UB_31 -0.015747
_diffrn_orient_matrix_UB_32 0.0378876
_diffrn_orient_matrix_UB_33 -0.0148682
_diffrn_radiation_monochromator graphite
_diffrn_radiation_type MoK\a
_diffrn_radiation_wavelength 0.71073
_diffrn_reflns_av_R_equivalents 0.135
_diffrn_reflns_av_unetI/netI 0.1379
_diffrn_reflns_limit_h_max 26
_diffrn_reflns_limit_h_min -27
_diffrn_reflns_limit_k_max 14
_diffrn_reflns_limit_k_min -14
_diffrn_reflns_limit_l_max 44
_diffrn_reflns_limit_l_min -44
_diffrn_reflns_number 71629
_diffrn_reflns_theta_full 25
_diffrn_reflns_theta_max 25
_diffrn_reflns_theta_min 2.77
_exptl_absorpt_coefficient_mu 0.079
_exptl_absorpt_correction_T_max 1
_exptl_absorpt_correction_T_min 0.81004
_exptl_absorpt_correction_type multi-scan
_exptl_absorpt_process_details
;
CrysAlisPro, Oxford Diffraction Ltd.,
Version 1.171.34.44 (release 25-10-2010 CrysAlis171 .NET)
(compiled Oct 25 2010,18:11:34)
Empirical absorption correction using spherical harmonics,
implemented in SCALE3 ABSPACK scaling algorithm.

;
_exptl_crystal_colour colourless
_exptl_crystal_density_diffrn 1.215
_exptl_crystal_density_method 'not measured'
_exptl_crystal_description plate
_exptl_crystal_F_000 3840
_exptl_crystal_size_max 0.25
_exptl_crystal_size_mid 0.2
_exptl_crystal_size_min 0.06
_refine_diff_density_max 0.232
_refine_diff_density_min -0.262
_refine_diff_density_rms 0.054
_refine_ls_extinction_method none
_refine_ls_goodness_of_fit_ref 1.015
_refine_ls_hydrogen_treatment constr
_refine_ls_matrix_type full
_refine_ls_number_parameters 636
_refine_ls_number_reflns 8627
_refine_ls_number_restraints 24
_refine_ls_restrained_S_all 1.015
_refine_ls_R_factor_all 0.134
_refine_ls_R_factor_gt 0.0785
_refine_ls_shift/su_max 0.002
_refine_ls_shift/su_mean 0
_refine_ls_structure_factor_coef Fsqd
_refine_ls_weighting_details 'calc w=1/[\s^2^(Fo^2^)+(0.0319P)^2^] where P=(Fo^2^+2Fc^2^)/3'
_refine_ls_weighting_scheme calc
_refine_ls_wR_factor_gt 0.1427
_refine_ls_wR_factor_ref 0.1677
_reflns_number_gt 5115
_reflns_number_total 8627
_reflns_threshold_expression I>2\s(I)
_cod_data_source_file c2dt12246d.txt
_cod_data_source_block modd17
_cod_original_sg_symbol_Hall '-c 2yc'
_cod_database_code 7018651

loop_
_symmetry_equiv_pos_as_xyz
'x, y, z'
'-x, y, -z+1/2'
'x+1/2, y+1/2, z'
'-x+1/2, y+1/2, -z+1/2'
'-x, -y, -z'
'x, -y, z-1/2'
'-x+1/2, -y+1/2, -z'
'x+1/2, -y+1/2, z-1/2'

loop_
_atom_site_label
_atom_site_type_symbol
_atom_site_fract_x
_atom_site_fract_y
_atom_site_fract_z
_atom_site_U_iso_or_equiv
_atom_site_adp_type
_atom_site_occupancy
_atom_site_symmetry_multiplicity
_atom_site_calc_flag
_atom_site_refinement_flags
_atom_site_disorder_assembly
_atom_site_disorder_group
O11 O 0.13641(10) 0.50846(16) 0.53606(5) 0.0279(6) Uani 1 1 d . B .
C10 C 0.09488(17) 0.5198(3) 0.49721(8) 0.0339(9) Uani 1 1 d . . .
H10A H 0.0533 0.4981 0.4954 0.041 Uiso 0.5 1 calc PR A 1
H10B H 0.1075 0.4707 0.48 0.041 Uiso 0.5 1 calc PR A 1
H10F H 0.0527 0.5008 0.4947 0.041 Uiso 0.5 1 d PR A 2
H10G H 0.1072 0.4733 0.4792 0.041 Uiso 0.5 1 d PR A 2
C111 C 0.09577(17) 0.6383(3) 0.48591(9) 0.0332(9) Uani 0.5 1 d P B 1
N112 N 0.0737(4) 0.7259(7) 0.4969(2) 0.046(2) Uani 0.5 1 d P B 1
H112 H 0.0567 0.7259 0.5144 0.055 Uiso 0.5 1 calc PR B 1
N113 N 0.0805(5) 0.8175(8) 0.4773(2) 0.0471(17) Uani 0.5 1 d P B 1
N114 N 0.1034(7) 0.7781(14) 0.4526(4) 0.044(3) Uani 0.5 1 d PU B 1
N115 N 0.1125(6) 0.6685(15) 0.4549(5) 0.049(4) Uani 0.5 1 d PU B 1
C121 C 0.09577(17) 0.6383(3) 0.48591(9) 0.0332(9) Uani 0.5 1 d P B 2
N122 N 0.1064(4) 0.7237(7) 0.5142(2) 0.037(2) Uani 0.5 1 d P B 2
H122 H 0.1137 0.7128 0.5388 0.045 Uiso 0.5 1 calc PR B 2
N123 N 0.1036(4) 0.8225(8) 0.49730(19) 0.0471(17) Uani 0.5 1 d P B 2
N124 N 0.0929(8) 0.8016(13) 0.4601(4) 0.044(3) Uani 0.5 1 d PU B 2
N125 N 0.0917(5) 0.6824(12) 0.4548(4) 0.029(3) Uani 0.5 1 d PU B 2
C11 C 0.12901(16) 0.4047(2) 0.55184(8) 0.0246(8) Uani 1 1 d . . .
C12 C 0.16518(16) 0.3151(3) 0.54880(8) 0.0260(8) Uani 1 1 d . B .
C13 C 0.15597(16) 0.2116(3) 0.56341(8) 0.0265(8) Uani 1 1 d . . .
H13 H 0.1804 0.1498 0.562 0.032 Uiso 1 1 calc R B .
C14 C 0.11202(16) 0.1963(2) 0.58004(8) 0.0250(8) Uani 1 1 d . B .
C141 C 0.10188(17) 0.0803(3) 0.59388(9) 0.0329(9) Uani 1 1 d . . .
C142 C 0.0817(2) -0.0018(3) 0.55955(9) 0.0516(12) Uani 1 1 d . B .
H14A H 0.0449 0.0268 0.5395 0.077 Uiso 1 1 calc R . .
H14B H 0.0731 -0.0751 0.5682 0.077 Uiso 1 1 calc R . .
H14C H 0.1143 -0.0092 0.5491 0.077 Uiso 1 1 calc R . .
C143 C 0.16194(18) 0.0362(3) 0.62311(9) 0.0446(10) Uani 1 1 d . B .
H14D H 0.1933 0.0361 0.6115 0.067 Uiso 1 1 calc R . .
H14E H 0.156 -0.0401 0.6306 0.067 Uiso 1 1 calc R . .
H14F H 0.1749 0.0845 0.6459 0.067 Uiso 1 1 calc R . .
C144 C 0.05385(18) 0.0798(3) 0.61233(10) 0.0447(10) Uani 1 1 d . B .
H14G H 0.0664 0.1299 0.6346 0.067 Uiso 1 1 calc R . .
H14H H 0.0492 0.0038 0.6207 0.067 Uiso 1 1 calc R . .
H14I H 0.015 0.1054 0.5936 0.067 Uiso 1 1 calc R . .
C15 C 0.07878(17) 0.2894(3) 0.58315(8) 0.0295(8) Uani 1 1 d . . .
H15 H 0.0489 0.2808 0.5946 0.035 Uiso 1 1 calc R B .
C16 C 0.08768(16) 0.3952(3) 0.57004(8) 0.0268(8) Uani 1 1 d . B .
C1 C 0.05498(17) 0.4960(3) 0.57850(8) 0.0296(8) Uani 1 1 d . . .
H1A H 0.054 0.5571 0.5603 0.035 Uiso 1 1 calc R B .
H1B H 0.0125 0.4755 0.5747 0.035 Uiso 1 1 calc R . .
O21 O 0.25927(11) 0.55532(17) 0.56391(6) 0.0301(6) Uani 1 1 d . . .
H21 H 0.2232 0.5353 0.5519 0.045 Uiso 1 1 calc R . .
C21 C 0.29521(16) 0.4618(3) 0.57782(8) 0.0261(8) Uani 1 1 d . . .
C22 C 0.35136(16) 0.4796(3) 0.60658(8) 0.0277(8) Uani 1 1 d . . .
C23 C 0.38897(17) 0.3874(3) 0.62180(8) 0.0325(9) Uani 1 1 d . . .
H23 H 0.428 0.3999 0.6408 0.039 Uiso 1 1 calc R . .
C24 C 0.37131(17) 0.2782(3) 0.61017(8) 0.0308(9) Uani 1 1 d . . .
C241 C 0.40956(18) 0.1760(3) 0.62912(9) 0.0370(10) Uani 1 1 d . . .
C242 C 0.4723(2) 0.2089(3) 0.65643(11) 0.0625(14) Uani 1 1 d . . .
H24A H 0.4932 0.2522 0.6425 0.094 Uiso 1 1 calc R . .
H24B H 0.4959 0.1414 0.6671 0.094 Uiso 1 1 calc R . .
H24C H 0.4685 0.2543 0.6773 0.094 Uiso 1 1 calc R . .
C243 C 0.3755(2) 0.1133(3) 0.65132(10) 0.0544(13) Uani 1 1 d . . .
H24D H 0.3981 0.0456 0.6629 0.082 Uiso 1 1 calc R . .
H24E H 0.3348 0.0926 0.6336 0.082 Uiso 1 1 calc R . .
H24F H 0.3718 0.1616 0.6716 0.082 Uiso 1 1 calc R . .
C244 C 0.41735(18) 0.0967(3) 0.59924(9) 0.0403(10) Uani 1 1 d . . .
H24G H 0.4386 0.1354 0.5845 0.061 Uiso 1 1 calc R . .
H24H H 0.3773 0.072 0.5818 0.061 Uiso 1 1 calc R . .
H24I H 0.4413 0.0317 0.6122 0.061 Uiso 1 1 calc R . .
C25 C 0.31499(17) 0.2641(3) 0.58097(8) 0.0290(8) Uani 1 1 d . . .
H25 H 0.3022 0.1905 0.5721 0.035 Uiso 1 1 calc R . .
C26 C 0.27652(16) 0.3534(3) 0.56412(8) 0.0267(8) Uani 1 1 d . B .
C2 C 0.21493(16) 0.3289(3) 0.53285(8) 0.0281(8) Uani 1 1 d . . .
H2A H 0.2043 0.3909 0.514 0.034 Uiso 1 1 calc R B .
H2B H 0.2182 0.2597 0.5191 0.034 Uiso 1 1 calc R . .
O31 O 0.26645(11) 0.73167(17) 0.62043(5) 0.0300(6) Uani 1 1 d . . .
C30 C 0.29341(17) 0.8376(3) 0.61798(8) 0.0319(9) Uani 1 1 d . . .
H30A H 0.3383 0.8313 0.628 0.038 Uiso 1 1 calc R . .
H30B H 0.2816 0.8942 0.6334 0.038 Uiso 1 1 calc R . .
C311 C 0.27108(17) 0.8712(3) 0.57678(8) 0.0310(9) Uani 1 1 d . . .
N312 N 0.26194(14) 0.8017(2) 0.54754(7) 0.0349(8) Uani 1 1 d . . .
H312 H 0.2662 0.7286 0.5492 0.042 Uiso 1 1 calc R . .
N313 N 0.24514(16) 0.8621(2) 0.51504(7) 0.0435(9) Uani 1 1 d . . .
N314 N 0.24411(16) 0.9662(2) 0.52511(8) 0.0449(9) Uani 1 1 d . . .
N315 N 0.25982(15) 0.9741(2) 0.56383(7) 0.0375(8) Uani 1 1 d . . .
C31 C 0.29844(17) 0.6732(2) 0.65453(8) 0.0274(8) Uani 1 1 d . . .
C32 C 0.27467(17) 0.6749(3) 0.68339(8) 0.0292(9) Uani 1 1 d . B .
C33 C 0.30421(16) 0.6130(3) 0.71645(8) 0.0289(8) Uani 1 1 d . . .
H33 H 0.2883 0.6133 0.7366 0.035 Uiso 1 1 calc R . .
C34 C 0.35636(16) 0.5507(3) 0.72100(8) 0.0272(8) Uani 1 1 d . . .
C341 C 0.38925(17) 0.4821(3) 0.75769(8) 0.0317(9) Uani 1 1 d . . .
C342 C 0.34722(18) 0.4592(3) 0.77991(9) 0.0436(10) Uani 1 1 d . . .
H34A H 0.3099 0.423 0.7629 0.065 Uiso 1 1 calc R . .
H34B H 0.3369 0.5299 0.7894 0.065 Uiso 1 1 calc R . .
H34C H 0.3678 0.41 0.8017 0.065 Uiso 1 1 calc R . .
C343 C 0.41100(19) 0.3700(3) 0.74776(9) 0.0450(11) Uani 1 1 d . . .
H34D H 0.4417 0.3829 0.7361 0.068 Uiso 1 1 calc R . .
H34E H 0.3764 0.3295 0.7296 0.068 Uiso 1 1 calc R . .
H34F H 0.4289 0.3256 0.7712 0.068 Uiso 1 1 calc R . .
C344 C 0.44459(18) 0.5503(3) 0.78339(9) 0.0456(11) Uani 1 1 d . . .
H34G H 0.4663 0.5079 0.8068 0.068 Uiso 1 1 calc R . .
H34H H 0.4305 0.6215 0.7903 0.068 Uiso 1 1 calc R . .
H34I H 0.472 0.5649 0.7694 0.068 Uiso 1 1 calc R . .
C35 C 0.37844(16) 0.5520(2) 0.69140(8) 0.0280(8) Uani 1 1 d . . .
H35 H 0.4147 0.5119 0.6943 0.034 Uiso 1 1 calc R . .
C36 C 0.34927(16) 0.6103(2) 0.65725(8) 0.0248(8) Uani 1 1 d . . .
C3 C 0.37162(16) 0.5940(2) 0.62405(8) 0.0283(8) Uani 1 1 d . . .
H3A H 0.3545 0.6527 0.6044 0.034 Uiso 1 1 calc R . .
H3B H 0.4166 0.5993 0.6334 0.034 Uiso 1 1 calc R . .
O41 O 0.14300(11) 0.67174(18) 0.59900(5) 0.0329(6) Uani 1 1 d . B .
H41 H 0.1791 0.695 0.6068 0.049 Uiso 1 1 calc R . .
C41 C 0.13163(16) 0.6203(3) 0.62863(8) 0.0274(8) Uani 1 1 d . . .
C42 C 0.08668(16) 0.5365(3) 0.61928(8) 0.0266(8) Uani 1 1 d . B .
C43 C 0.07448(16) 0.4839(3) 0.64863(8) 0.0297(8) Uani 1 1 d . . .
H43 H 0.0445 0.4267 0.6423 0.036 Uiso 1 1 calc R B .
C44 C 0.10409(17) 0.5107(3) 0.68711(8) 0.0288(8) Uani 1 1 d . B .
C441 C 0.09142(17) 0.4508(3) 0.71958(9) 0.0343(9) Uani 1 1 d . . .
C442 C 0.0359(2) 0.3741(3) 0.70452(10) 0.0551(12) Uani 1 1 d . B .
H44A H -0.0001 0.4184 0.6902 0.083 Uiso 1 1 calc R . .
H44B H 0.0293 0.3372 0.7262 0.083 Uiso 1 1 calc R . .
H44C H 0.0428 0.3175 0.6875 0.083 Uiso 1 1 calc R . .
C443 C 0.1472(2) 0.3807(4) 0.74204(12) 0.0745(15) Uani 1 1 d . B .
H44D H 0.1557 0.3272 0.7247 0.112 Uiso 1 1 calc R . .
H44E H 0.1393 0.3401 0.7626 0.112 Uiso 1 1 calc R . .
H44F H 0.1825 0.4299 0.7532 0.112 Uiso 1 1 calc R . .
C444 C 0.0799(2) 0.5357(3) 0.74638(10) 0.0559(12) Uani 1 1 d . B .
H44G H 0.116 0.5827 0.7576 0.084 Uiso 1 1 calc R . .
H44H H 0.0711 0.4966 0.7669 0.084 Uiso 1 1 calc R . .
H44I H 0.0451 0.5826 0.7319 0.084 Uiso 1 1 calc R . .
C45 C 0.14792(17) 0.5946(3) 0.69502(9) 0.0298(9) Uani 1 1 d . . .
H45 H 0.1689 0.6148 0.7211 0.036 Uiso 1 1 calc R B .
C46 C 0.16234(16) 0.6498(3) 0.66690(8) 0.0274(8) Uani 1 1 d . B .
C4 C 0.21528(16) 0.7330(3) 0.67881(9) 0.0294(8) Uani 1 1 d . . .
H4A H 0.2074 0.7923 0.6591 0.035 Uiso 1 1 calc R B .
H4B H 0.2184 0.7687 0.7034 0.035 Uiso 1 1 calc R . .
N101 N 0.25670(17) 0.2143(3) 0.70954(9) 0.0604(11) Uani 1 1 d . . .
C101 C 0.24835(19) 0.2786(3) 0.68565(10) 0.0433(10) Uani 1 1 d . . .
C102 C 0.23751(19) 0.3619(3) 0.65564(9) 0.0443(11) Uani 1 1 d . . .
H10C H 0.2133 0.4232 0.6602 0.066 Uiso 1 1 calc R . .
H10D H 0.2154 0.3278 0.6306 0.066 Uiso 1 1 calc R . .
H10E H 0.2765 0.3911 0.6558 0.066 Uiso 1 1 calc R . .
N201 N -0.01780(17) 0.7434(3) 0.52856(9) 0.0527(9) Uani 1 1 d . . .
C201 C -0.05118(19) 0.8127(3) 0.52961(9) 0.0363(9) Uani 1 1 d . . .
C202 C -0.09188(18) 0.8999(3) 0.53199(9) 0.0400(10) Uani 1 1 d . . .
H20A H -0.0933 0.9014 0.5579 0.06 Uiso 1 1 calc R . .
H20B H -0.1328 0.8854 0.5133 0.06 Uiso 1 1 calc R . .
H20C H -0.0773 0.9721 0.5264 0.06 Uiso 1 1 calc R . .

loop_
_atom_site_aniso_label
_atom_site_aniso_U_11
_atom_site_aniso_U_22
_atom_site_aniso_U_33
_atom_site_aniso_U_23
_atom_site_aniso_U_13
_atom_site_aniso_U_12
O11 0.0454(16) 0.0269(12) 0.0089(10) 0.0014(9) 0.0067(11) -0.0032(11)
C10 0.049(3) 0.036(2) 0.0148(17) 0.0062(14) 0.0093(17) 0.0028(18)
C111 0.044(2) 0.036(2) 0.0221(19) 0.0074(17) 0.0151(18) 0.0049(18)
N112 0.079(8) 0.027(4) 0.050(6) 0.014(4) 0.046(5) 0.015(5)
N113 0.064(6) 0.038(3) 0.035(5) 0.019(5) 0.012(4) 0.011(4)
N114 0.062(5) 0.041(6) 0.033(5) 0.007(4) 0.020(3) 0.006(4)
N115 0.062(8) 0.062(7) 0.035(5) 0.006(4) 0.031(6) -0.004(6)
C121 0.044(2) 0.036(2) 0.0221(19) 0.0074(17) 0.0151(18) 0.0049(18)
N122 0.046(6) 0.040(4) 0.025(4) 0.011(4) 0.013(4) 0.012(4)
N123 0.064(6) 0.038(3) 0.035(5) 0.019(5) 0.012(4) 0.011(4)
N124 0.062(5) 0.041(6) 0.033(5) 0.007(4) 0.020(3) 0.006(4)
N125 0.042(6) 0.028(5) 0.020(4) 0.000(3) 0.014(5) -0.005(4)
C11 0.037(2) 0.0242(18) 0.0102(16) 0.0019(13) 0.0062(15) -0.0040(16)
C12 0.041(2) 0.0275(18) 0.0098(16) -0.0002(13) 0.0103(16) -0.0008(16)
C13 0.041(2) 0.0296(19) 0.0123(16) -0.0013(14) 0.0131(16) 0.0014(16)
C14 0.041(2) 0.0215(17) 0.0098(15) 0.0029(13) 0.0058(16) 0.0001(16)
C141 0.047(3) 0.033(2) 0.0211(18) 0.0014(15) 0.0156(18) 0.0020(18)
C142 0.090(4) 0.037(2) 0.034(2) -0.0048(17) 0.031(2) -0.021(2)
C143 0.061(3) 0.041(2) 0.035(2) 0.0141(17) 0.022(2) 0.009(2)
C144 0.055(3) 0.046(2) 0.038(2) 0.0115(17) 0.023(2) 0.001(2)
C15 0.042(2) 0.032(2) 0.0164(17) 0.0002(14) 0.0128(17) -0.0005(17)
C16 0.040(2) 0.0279(19) 0.0121(16) 0.0001(13) 0.0086(16) 0.0027(16)
C1 0.042(2) 0.030(2) 0.0156(16) 0.0025(14) 0.0096(16) 0.0034(16)
O21 0.0409(16) 0.0291(13) 0.0184(12) 0.0005(10) 0.0081(11) 0.0033(11)
C21 0.040(2) 0.0281(19) 0.0112(16) 0.0025(14) 0.0096(16) 0.0067(16)
C22 0.044(2) 0.0298(19) 0.0124(16) 0.0009(14) 0.0139(16) 0.0025(17)
C23 0.040(2) 0.042(2) 0.0139(17) -0.0036(15) 0.0087(16) -0.0047(18)
C24 0.046(2) 0.033(2) 0.0147(17) -0.0033(14) 0.0120(17) 0.0069(18)
C241 0.046(3) 0.039(2) 0.0209(18) -0.0049(16) 0.0067(18) 0.0082(19)
C242 0.066(3) 0.052(3) 0.050(3) -0.016(2) -0.003(2) 0.023(2)
C243 0.096(4) 0.047(2) 0.029(2) 0.0120(18) 0.034(2) 0.026(2)
C244 0.052(3) 0.039(2) 0.032(2) -0.0037(16) 0.0173(19) 0.0078(19)
C25 0.047(2) 0.0270(19) 0.0192(17) -0.0025(14) 0.0190(17) 0.0003(17)
C26 0.040(2) 0.032(2) 0.0117(16) -0.0017(14) 0.0138(16) 0.0013(17)
C2 0.044(2) 0.0291(19) 0.0153(17) 0.0006(14) 0.0162(16) 0.0011(17)
O31 0.0454(16) 0.0278(13) 0.0147(11) 0.0017(9) 0.0081(11) -0.0022(11)
C30 0.046(2) 0.0247(19) 0.0262(19) -0.0002(14) 0.0144(18) -0.0039(17)
C311 0.050(3) 0.0282(19) 0.0176(17) -0.0016(15) 0.0159(17) 0.0002(17)
N312 0.058(2) 0.0274(16) 0.0220(15) 0.0028(13) 0.0172(15) 0.0037(15)
N313 0.076(3) 0.0333(18) 0.0212(15) 0.0058(13) 0.0177(17) 0.0042(17)
N314 0.078(3) 0.0339(18) 0.0246(16) 0.0049(14) 0.0206(17) -0.0020(18)
N315 0.063(2) 0.0322(17) 0.0161(14) 0.0045(12) 0.0127(15) 0.0021(16)
C31 0.044(2) 0.0206(18) 0.0127(16) -0.0024(13) 0.0042(16) -0.0040(16)
C32 0.049(2) 0.0249(18) 0.0138(16) -0.0045(14) 0.0109(17) -0.0024(17)
C33 0.044(2) 0.0320(19) 0.0128(16) -0.0038(14) 0.0119(16) -0.0045(17)
C34 0.039(2) 0.0319(19) 0.0108(16) -0.0028(14) 0.0087(16) -0.0042(17)
C341 0.041(2) 0.037(2) 0.0148(16) 0.0014(15) 0.0075(16) 0.0008(18)
C342 0.056(3) 0.051(2) 0.026(2) 0.0160(17) 0.0184(19) 0.008(2)
C343 0.060(3) 0.042(2) 0.029(2) 0.0068(17) 0.010(2) 0.013(2)
C344 0.054(3) 0.057(3) 0.0203(19) 0.0062(17) 0.0070(19) -0.011(2)
C35 0.038(2) 0.0276(19) 0.0162(17) -0.0035(14) 0.0066(16) 0.0003(16)
C36 0.038(2) 0.0223(17) 0.0146(16) 0.0001(13) 0.0099(16) -0.0008(15)
C3 0.038(2) 0.0292(19) 0.0171(17) 0.0004(14) 0.0090(16) -0.0030(16)
O41 0.0446(17) 0.0351(14) 0.0184(12) -0.0003(10) 0.0104(11) -0.0042(12)
C41 0.038(2) 0.0301(19) 0.0147(16) 0.0058(14) 0.0104(16) 0.0125(17)
C42 0.036(2) 0.0283(19) 0.0159(17) 0.0013(14) 0.0091(16) 0.0080(16)
C43 0.039(2) 0.0266(19) 0.0250(18) 0.0023(14) 0.0141(17) 0.0040(16)
C44 0.046(2) 0.0256(19) 0.0170(17) 0.0029(14) 0.0135(17) 0.0079(17)
C441 0.048(3) 0.036(2) 0.0235(19) 0.0028(16) 0.0176(18) 0.0029(18)
C442 0.088(4) 0.052(3) 0.037(2) -0.0004(19) 0.036(2) -0.006(2)
C443 0.076(4) 0.087(4) 0.069(3) 0.047(3) 0.036(3) 0.034(3)
C444 0.090(4) 0.060(3) 0.030(2) -0.0053(19) 0.036(2) -0.008(3)
C45 0.043(2) 0.031(2) 0.0142(17) 0.0002(14) 0.0080(16) 0.0127(17)
C46 0.037(2) 0.0313(19) 0.0151(16) 0.0001(14) 0.0111(16) 0.0105(16)
C4 0.040(2) 0.0287(19) 0.0196(17) -0.0044(14) 0.0101(17) 0.0067(17)
N101 0.072(3) 0.071(3) 0.035(2) 0.0061(18) 0.016(2) -0.011(2)
C101 0.053(3) 0.053(3) 0.022(2) -0.0042(18) 0.011(2) -0.003(2)
C102 0.061(3) 0.041(2) 0.029(2) 0.0046(17) 0.012(2) 0.001(2)
N201 0.058(3) 0.059(2) 0.044(2) 0.0089(17) 0.0218(19) 0.001(2)
C201 0.046(3) 0.039(2) 0.024(2) 0.0067(17) 0.0123(19) -0.007(2)
C202 0.057(3) 0.040(2) 0.0248(19) -0.0017(16) 0.0173(19) -0.002(2)

loop_
_atom_type_symbol
_atom_type_description
_atom_type_scat_dispersion_real
_atom_type_scat_dispersion_imag
_atom_type_scat_source
C C 0.0033 0.0016 'International Tables Vol C Tables 4.2.6.8 and 6.1.1.4'
H H 0 0 'International Tables Vol C Tables 4.2.6.8 and 6.1.1.4'
N N 0.0061 0.0033 'International Tables Vol C Tables 4.2.6.8 and 6.1.1.4'
O O 0.0106 0.006 'International Tables Vol C Tables 4.2.6.8 and 6.1.1.4'

loop_
_geom_angle_atom_site_label_1
_geom_angle_atom_site_label_2
_geom_angle_atom_site_label_3
_geom_angle
C11 O11 C10 111.3(2)
O11 C10 C111 107.7(3)
O11 C10 H10A 110.2
C111 C10 H10A 110.2
O11 C10 H10B 110.2
C111 C10 H10B 110.2
H10A C10 H10B 108.5
O11 C10 H10F 111.8
C111 C10 H10F 107.9
O11 C10 H10G 111.8
C111 C10 H10G 107.9
H10F C10 H10G 109.6
N112 C111 N115 108.4(8)
N112 C111 C10 129.4(5)
N115 C111 C10 121.3(7)
C111 N112 N113 110.2(8)
C111 N112 H112 124.9
N113 N112 H112 124.9
N114 N113 N112 104.2(11)
N113 N114 N115 114.0(15)
N114 N115 C111 102.9(11)
N123 N122 H122 125.6
N122 N123 N124 106.4(10)
N123 N124 N125 108.2(14)
C16 C11 C12 122.3(3)
C16 C11 O11 119.5(3)
C12 C11 O11 118.1(3)
C11 C12 C13 117.6(3)
C11 C12 C2 122.2(3)
C13 C12 C2 120.2(3)
C14 C13 C12 122.1(3)
C14 C13 H13 119
C12 C13 H13 119
C15 C14 C13 117.5(3)
C15 C14 C141 122.6(3)
C13 C14 C141 119.9(3)
C144 C141 C14 112.8(3)
C144 C141 C143 108.8(3)
C14 C141 C143 109.6(3)
C144 C141 C142 108.3(3)
C14 C141 C142 109.7(3)
C143 C141 C142 107.5(3)
C141 C142 H14A 109.5
C141 C142 H14B 109.5
H14A C142 H14B 109.5
C141 C142 H14C 109.5
H14A C142 H14C 109.5
H14B C142 H14C 109.5
C141 C143 H14D 109.5
C141 C143 H14E 109.5
H14D C143 H14E 109.5
C141 C143 H14F 109.5
H14D C143 H14F 109.5
H14E C143 H14F 109.5
C141 C144 H14G 109.5
C141 C144 H14H 109.5
H14G C144 H14H 109.5
C141 C144 H14I 109.5
H14G C144 H14I 109.5
H14H C144 H14I 109.5
C14 C15 C16 122.5(3)
C14 C15 H15 118.8
C16 C15 H15 118.8
C11 C16 C15 117.9(3)
C11 C16 C1 122.3(3)
C15 C16 C1 119.6(3)
C42 C1 C16 110.9(3)
C42 C1 H1A 109.5
C16 C1 H1A 109.5
C42 C1 H1B 109.5
C16 C1 H1B 109.5
H1A C1 H1B 108
C21 O21 H21 109.5
O21 C21 C22 116.7(3)
O21 C21 C26 122.6(3)
C22 C21 C26 120.7(3)
C21 C22 C23 118.8(3)
C21 C22 C3 122.4(3)
C23 C22 C3 118.7(3)
C24 C23 C22 122.5(3)
C24 C23 H23 118.7
C22 C23 H23 118.7
C25 C24 C23 116.9(3)
C25 C24 C241 120.1(3)
C23 C24 C241 123.0(3)
C242 C241 C244 108.0(3)
C242 C241 C24 111.9(3)
C244 C241 C24 111.4(3)
C242 C241 C243 109.6(3)
C244 C241 C243 108.1(3)
C24 C241 C243 107.7(3)
C241 C242 H24A 109.5
C241 C242 H24B 109.5
H24A C242 H24B 109.5
C241 C242 H24C 109.5
H24A C242 H24C 109.5
H24B C242 H24C 109.5
C241 C243 H24D 109.5
C241 C243 H24E 109.5
H24D C243 H24E 109.5
C241 C243 H24F 109.5
H24D C243 H24F 109.5
H24E C243 H24F 109.5
C241 C244 H24G 109.5
C241 C244 H24H 109.5
H24G C244 H24H 109.5
C241 C244 H24I 109.5
H24G C244 H24I 109.5
H24H C244 H24I 109.5
C24 C25 C26 122.8(3)
C24 C25 H25 118.6
C26 C25 H25 118.6
C25 C26 C21 118.3(3)
C25 C26 C2 118.7(3)
C21 C26 C2 122.9(3)
C12 C2 C26 112.4(2)
C12 C2 H2A 109.1
C26 C2 H2A 109.1
C12 C2 H2B 109.1
C26 C2 H2B 109.1
H2A C2 H2B 107.9
C31 O31 C30 113.0(2)
O31 C30 C311 107.7(3)
O31 C30 H30A 110.2
C311 C30 H30A 110.2
O31 C30 H30B 110.2
C311 C30 H30B 110.2
H30A C30 H30B 108.5
N315 C311 N312 109.5(3)
N315 C311 C30 125.6(3)
N312 C311 C30 124.9(3)
C311 N312 N313 108.2(3)
C311 N312 H312 125.9
N313 N312 H312 125.9
N314 N313 N312 106.5(3)
N313 N314 N315 110.3(2)
C311 N315 N314 105.5(2)
C32 C31 C36 122.1(3)
C32 C31 O31 117.4(3)
C36 C31 O31 120.3(3)
C31 C32 C33 118.0(3)
C31 C32 C4 122.3(3)
C33 C32 C4 119.5(3)
C32 C33 C34 122.1(3)
C32 C33 H33 118.9
C34 C33 H33 118.9
C35 C34 C33 117.7(3)
C35 C34 C341 120.1(3)
C33 C34 C341 122.2(3)
C342 C341 C343 108.2(3)
C342 C341 C34 111.0(3)
C343 C341 C34 111.0(3)
C342 C341 C344 108.9(3)
C343 C341 C344 109.5(3)
C34 C341 C344 108.2(3)
C341 C342 H34A 109.5
C341 C342 H34B 109.5
H34A C342 H34B 109.5
C341 C342 H34C 109.5
H34A C342 H34C 109.5
H34B C342 H34C 109.5
C341 C343 H34D 109.5
C341 C343 H34E 109.5
H34D C343 H34E 109.5
C341 C343 H34F 109.5
H34D C343 H34F 109.5
H34E C343 H34F 109.5
C341 C344 H34G 109.5
C341 C344 H34H 109.5
H34G C344 H34H 109.5
C341 C344 H34I 109.5
H34G C344 H34I 109.5
H34H C344 H34I 109.5
C34 C35 C36 122.1(3)
C34 C35 H35 118.9
C36 C35 H35 118.9
C31 C36 C35 117.9(3)
C31 C36 C3 123.5(3)
C35 C36 C3 118.4(3)
C22 C3 C36 108.6(3)
C22 C3 H3A 110
C36 C3 H3A 110
C22 C3 H3B 110
C36 C3 H3B 110
H3A C3 H3B 108.4
C41 O41 H41 109.5
O41 C41 C46 122.1(3)
O41 C41 C42 117.8(3)
C46 C41 C42 120.1(3)
C43 C42 C41 118.7(3)
C43 C42 C1 118.9(3)
C41 C42 C1 122.2(3)
C42 C43 C44 122.9(3)
C42 C43 H43 118.5
C44 C43 H43 118.5
C43 C44 C45 116.4(3)
C43 C44 C441 122.9(3)
C45 C44 C441 120.7(3)
C444 C441 C44 109.9(3)
C444 C441 C442 108.2(3)
C44 C441 C442 112.0(3)
C444 C441 C443 109.1(3)
C44 C441 C443 108.5(3)
C442 C441 C443 109.0(3)
C441 C442 H44A 109.5
C441 C442 H44B 109.5
H44A C442 H44B 109.5
C441 C442 H44C 109.5
H44A C442 H44C 109.5
H44B C442 H44C 109.5
C441 C443 H44D 109.5
C441 C443 H44E 109.5
H44D C443 H44E 109.5
C441 C443 H44F 109.5
H44D C443 H44F 109.5
H44E C443 H44F 109.5
C441 C444 H44G 109.5
C441 C444 H44H 109.5
H44G C444 H44H 109.5
C441 C444 H44I 109.5
H44G C444 H44I 109.5
H44H C444 H44I 109.5
C46 C45 C44 123.3(3)
C46 C45 H45 118.4
C44 C45 H45 118.4
C45 C46 C41 118.5(3)
C45 C46 C4 119.1(3)
C41 C46 C4 122.1(3)
C32 C4 C46 110.9(3)
C32 C4 H4A 109.5
C46 C4 H4A 109.5
C32 C4 H4B 109.5
C46 C4 H4B 109.5
H4A C4 H4B 108
N101 C101 C102 179.0(4)
C101 C102 H10C 109.5
C101 C102 H10D 109.5
H10C C102 H10D 109.5
C101 C102 H10E 109.5
H10C C102 H10E 109.5
H10D C102 H10E 109.5
N201 C201 C202 178.4(4)
C201 C202 H20A 109.5
C201 C202 H20B 109.5
H20A C202 H20B 109.5
C201 C202 H20C 109.5
H20A C202 H20C 109.5
H20B C202 H20C 109.5

loop_
_geom_bond_atom_site_label_1
_geom_bond_atom_site_label_2
_geom_bond_distance
O11 C11 1.410(3)
O11 C10 1.434(3)
C10 C111 1.482(4)
C10 H10A 0.99
C10 H10B 0.99
C10 H10F 0.99
C10 H10G 0.99
C111 N112 1.299(9)
C111 N115 1.394(17)
N112 N113 1.356(12)
N112 H112 0.88
N113 N114 1.310(16)
N114 N115 1.33(2)
N122 N123 1.329(13)
N122 H122 0.88
N123 N124 1.341(16)
N124 N125 1.44(2)
C11 C16 1.375(5)
C11 C12 1.398(4)
C12 C13 1.400(4)
C12 C2 1.499(5)
C13 C14 1.394(5)
C13 H13 0.95
C14 C15 1.389(4)
C14 C141 1.529(4)
C141 C144 1.519(5)
C141 C143 1.536(5)
C141 C142 1.546(4)
C142 H14A 0.98
C142 H14B 0.98
C142 H14C 0.98
C143 H14D 0.98
C143 H14E 0.98
C143 H14F 0.98
C144 H14G 0.98
C144 H14H 0.98
C144 H14I 0.98
C15 C16 1.399(4)
C15 H15 0.95
C16 C1 1.524(4)
C1 C42 1.513(4)
C1 H1A 0.99
C1 H1B 0.99
O21 C21 1.387(4)
O21 H21 0.84
C21 C22 1.388(4)
C21 C26 1.404(4)
C22 C23 1.400(4)
C22 C3 1.517(4)
C23 C24 1.393(4)
C23 H23 0.95
C24 C25 1.391(4)
C24 C241 1.532(4)
C241 C242 1.515(5)
C241 C244 1.522(4)
C241 C243 1.538(5)
C242 H24A 0.98
C242 H24B 0.98
C242 H24C 0.98
C243 H24D 0.98
C243 H24E 0.98
C243 H24F 0.98
C244 H24G 0.98
C244 H24H 0.98
C244 H24I 0.98
C25 C26 1.396(4)
C25 H25 0.95
C26 C2 1.528(4)
C2 H2A 0.99
C2 H2B 0.99
O31 C31 1.409(3)
O31 C30 1.435(4)
C30 C311 1.489(4)
C30 H30A 0.99
C30 H30B 0.99
C311 N315 1.313(4)
C311 N312 1.325(4)
N312 N313 1.342(3)
N312 H312 0.88
N313 N314 1.303(4)
N314 N315 1.358(3)
C31 C32 1.378(4)
C31 C36 1.385(5)
C32 C33 1.391(4)
C32 C4 1.514(5)
C33 C34 1.393(5)
C33 H33 0.95
C34 C35 1.377(4)
C34 C341 1.544(4)
C341 C342 1.524(5)
C341 C343 1.527(5)
C341 C344 1.545(5)
C342 H34A 0.98
C342 H34B 0.98
C342 H34C 0.98
C343 H34D 0.98
C343 H34E 0.98
C343 H34F 0.98
C344 H34G 0.98
C344 H34H 0.98
C344 H34I 0.98
C35 C36 1.397(4)
C35 H35 0.95
C36 C3 1.520(4)
C3 H3A 0.99
C3 H3B 0.99
O41 C41 1.371(4)
O41 H41 0.84
C41 C46 1.394(4)
C41 C42 1.407(5)
C42 C43 1.378(4)
C43 C44 1.389(4)
C43 H43 0.95
C44 C45 1.393(5)
C44 C441 1.524(4)
C441 C444 1.515(5)
C441 C442 1.530(5)
C441 C443 1.531(5)
C442 H44A 0.98
C442 H44B 0.98
C442 H44C 0.98
C443 H44D 0.98
C443 H44E 0.98
C443 H44F 0.98
C444 H44G 0.98
C444 H44H 0.98
C444 H44I 0.98
C45 C46 1.380(4)
C45 H45 0.95
C46 C4 1.530(5)
C4 H4A 0.99
C4 H4B 0.99
N101 C101 1.138(4)
C101 C102 1.451(5)
C102 H10C 0.98
C102 H10D 0.98
C102 H10E 0.98
N201 C201 1.152(5)
C201 C202 1.440(5)
C202 H20A 0.98
C202 H20B 0.98
C202 H20C 0.98

loop_
_geom_hbond_atom_site_label_D
_geom_hbond_atom_site_label_H
_geom_hbond_atom_site_label_A
_geom_hbond_distance_DH
_geom_hbond_distance_HA
_geom_hbond_distance_DA
_geom_hbond_angle_DHA
N112 H112 N201 0.88 2.01 2.808(10) 149.7
N122 H122 O41 0.88 2.15 3.028(8) 171.4
O21 H21 O11 0.84 1.94 2.757(3) 164.1
N312 H312 O21 0.88 2.17 3.015(3) 162.2
O41 H41 O31 0.84 1.98 2.816(3) 171.3
